data_1575628
loop_
_publ_author_name
'Mitchell, Aaron A.'
'Heine, Paul A.'
'Chang, Joseph'
'De Paolis, Adam'
'Patrick, Brian O.'
'Gates, Derek P.'

_publ_section_title
;
 Phospha-Peterson reactions with esters and thioesters: isolation of
 phosphaalkenes bearing C-heteroatom substituents.
;
_journal_issue 38
_journal_name_full 'Dalton transactions (Cambridge, England : 2003)'
_journal_page_first 14277
_journal_page_last 14285
_journal_paper_doi 10.1039/d5dt01781e
_journal_volume 54
_journal_year 2025
_chemical_formula_moiety 'C14 H19 P S'
_chemical_formula_sum 'C14 H19 P S'
_chemical_formula_weight 250.32
_space_group_crystal_system monoclinic
_space_group_IT_number 15
_space_group_name_Hall '-C 2yc'
_space_group_name_H-M_alt 'C 1 2/c 1'
_atom_sites_solution_hydrogens geom
_audit_creation_date 2025-07-24
_audit_creation_method
;
Olex2 1.5
(compiled 2025.07.13 svn.rb7424aed for OlexSys, GUI svn.r7311)
;
_audit_update_record
;
2025-08-18 deposited with the CCDC.	2025-09-05 downloaded from the CCDC.
;
_cell_angle_alpha 90
_cell_angle_beta 94.280(2)
_cell_angle_gamma 90
_cell_formula_units_Z 8
_cell_length_a 22.5639(14)
_cell_length_b 7.9075(5)
_cell_length_c 14.7859(9)
_cell_measurement_reflns_used 9943
_cell_measurement_temperature 100
_cell_measurement_theta_max 30.545
_cell_measurement_theta_min 2.730
_cell_volume 2630.8(3)
_computing_cell_refinement 'SAINT V8.40B (?, 2016)'
_computing_data_reduction 'SAINT V8.40B (?, 2016)'
_computing_molecular_graphics 'Olex2 1.5 (Dolomanov et al., 2009)'
_computing_publication_material 'Olex2 1.5 (Dolomanov et al., 2009)'
_computing_structure_refinement 'XL  (Sheldrick, 2008)'
_computing_structure_solution 'SHELXT 2018/2 (Sheldrick, 2018)'
_diffrn_ambient_temperature 100
_diffrn_measured_fraction_theta_full 1.000
_diffrn_measured_fraction_theta_max 0.998
_diffrn_measurement_device_type 'Bruker APEX-II CCD'
_diffrn_measurement_method '\f and \w scans'
_diffrn_radiation_type MoK\a
_diffrn_radiation_wavelength 0.71073
_diffrn_reflns_av_R_equivalents 0.0426
_diffrn_reflns_av_unetI/netI 0.0168
_diffrn_reflns_Laue_measured_fraction_full 1.000
_diffrn_reflns_Laue_measured_fraction_max 0.998
_diffrn_reflns_limit_h_max 32
_diffrn_reflns_limit_h_min -32
_diffrn_reflns_limit_k_max 11
_diffrn_reflns_limit_k_min -11
_diffrn_reflns_limit_l_max 21
_diffrn_reflns_limit_l_min -21
_diffrn_reflns_number 61754
_diffrn_reflns_point_group_measured_fraction_full 1.000
_diffrn_reflns_point_group_measured_fraction_max 0.998
_diffrn_reflns_theta_full 25.242
_diffrn_reflns_theta_max 30.577
_diffrn_reflns_theta_min 1.810
_exptl_absorpt_coefficient_mu 0.339
_exptl_absorpt_correction_T_max 0.9799
_exptl_absorpt_correction_T_min 0.8970
_exptl_absorpt_correction_type multi-scan
_exptl_absorpt_process_details
;
SADABS-2016/2 (Bruker,2016/2) was used for absorption correction.
wR2(int) was 0.0583 before and 0.0523 after correction.
The Ratio of minimum to maximum transmission is 0.9166.
The \l/2 correction factor is Not present.
;
_exptl_crystal_colour 'clear colourless'
_exptl_crystal_colour_lustre clear
_exptl_crystal_colour_primary colourless
_exptl_crystal_density_diffrn 1.264
_exptl_crystal_description prism
_exptl_crystal_F_000 1072
_exptl_crystal_size_max 0.2
_exptl_crystal_size_mid 0.15
_exptl_crystal_size_min 0.06
_refine_diff_density_max 1.295
_refine_diff_density_min -0.267
_refine_diff_density_rms 0.081
_refine_ls_extinction_method none
_refine_ls_goodness_of_fit_ref 1.139
_refine_ls_hydrogen_treatment constr
_refine_ls_matrix_type full
_refine_ls_number_parameters 147
_refine_ls_number_reflns 4034
_refine_ls_number_restraints 0
_refine_ls_restrained_S_all 1.139
_refine_ls_R_factor_all 0.0467
_refine_ls_R_factor_gt 0.0385
_refine_ls_shift/su_max 0.001
_refine_ls_shift/su_mean 0.000
_refine_ls_structure_factor_coef Fsqd
_refine_ls_weighting_details 'w=1/[\s^2^(Fo^2^)+(0.0487P)^2^+3.6693P] where P=(Fo^2^+2Fc^2^)/3'
_refine_ls_weighting_scheme calc
_refine_ls_wR_factor_gt 0.1011
_refine_ls_wR_factor_ref 0.1077
_reflns_Friedel_coverage 0.000
_reflns_number_gt 3493
_reflns_number_total 4034
_reflns_threshold_expression 'I > 2\s(I)'
_cod_data_source_file d5dt01781e2.cif
_cod_data_source_block dg689_a
_cod_depositor_comments 'Adding full bibliography for 1575627--1575631.cif.'
_cod_database_code 1575628
_shelx_shelxl_version_number 2018/3
_shelx_space_group_comment
;
The symmetry employed for this shelxl refinement is uniquely defined
by the following loop, which should always be used as a source of
symmetry information in preference to the above space-group names.
They are only intended as comments.
;
_shelx_estimated_absorpt_t_max 0.980
_shelx_estimated_absorpt_t_min 0.935
_olex2_refinement_description
;
1. Fixed Uiso
 At 1.2 times of:
  All C(H) groups, All C(H,H) groups
 At 1.5 times of:
  All C(H,H,H) groups
2.a Secondary CH2 refined with riding coordinates:
 C2(H2A,H2B), C3(H3A,H3B), C6(H6A,H6B), C4(H4A,H4B), C5(H5A,H5B)
2.b Aromatic/amide H refined with riding coordinates:
 C11(H11), C9(H9), C10(H10)
2.c Idealised Me refined as rotating group:
 C13(H13A,H13B,H13C), C14(H14A,H14B,H14C)
;
_olex2_submission_special_instructions 'No special instructions were received'

loop_
_space_group_symop_operation_xyz
'x, y, z'
'-x, y, -z+1/2'
'x+1/2, y+1/2, z'
'-x+1/2, y+1/2, -z+1/2'
'-x, -y, -z'
'x, -y, z-1/2'
'-x+1/2, -y+1/2, -z'
'x+1/2, -y+1/2, z-1/2'

loop_
_atom_site_label
_atom_site_type_symbol
_atom_site_fract_x
_atom_site_fract_y
_atom_site_fract_z
_atom_site_U_iso_or_equiv
_atom_site_adp_type
_atom_site_occupancy
_atom_site_site_symmetry_order
_atom_site_calc_flag
_atom_site_refinement_flags_posn
_atom_site_refinement_flags_adp
_atom_site_refinement_flags_occupancy
_atom_site_disorder_assembly
_atom_site_disorder_group
S1 S 0.29132(2) 0.41402(5) 0.75380(2) 0.01967(10) Uani 1 1 d . . . . .
P1 P 0.41543(2) 0.50231(5) 0.70882(2) 0.01676(10) Uani 1 1 d . . . . .
C1 C 0.34077(6) 0.52265(17) 0.69008(8) 0.0136(2) Uani 1 1 d . . . . .
C12 C 0.43150(6) 0.36870(19) 0.88685(9) 0.0167(3) Uani 1 1 d . . . . .
C2 C 0.31719(6) 0.63553(18) 0.61266(9) 0.0161(2) Uani 1 1 d . . . . .
H2A H 0.349629 0.709820 0.594722 0.019 Uiso 1 1 calc R U . . .
H2B H 0.285386 0.708585 0.633807 0.019 Uiso 1 1 calc R U . . .
C7 C 0.42278(6) 0.33153(18) 0.79362(9) 0.0151(2) Uani 1 1 d . . . . .
C8 C 0.42278(6) 0.16198(19) 0.76375(9) 0.0169(3) Uani 1 1 d . . . . .
C3 C 0.29221(7) 0.5338(2) 0.52895(9) 0.0199(3) Uani 1 1 d . . . . .
H3A H 0.299223 0.599057 0.473626 0.024 Uiso 1 1 calc R U . . .
H3B H 0.314682 0.426540 0.526424 0.024 Uiso 1 1 calc R U . . .
C6 C 0.21770(6) 0.44559(19) 0.69790(10) 0.0193(3) Uani 1 1 d . . . . .
H6A H 0.188236 0.393716 0.735807 0.023 Uiso 1 1 calc R U . . .
H6B H 0.209523 0.568549 0.695065 0.023 Uiso 1 1 calc R U . . .
C11 C 0.43905(6) 0.2354(2) 0.94891(9) 0.0202(3) Uani 1 1 d . . . . .
H11 H 0.444390 0.259369 1.011949 0.024 Uiso 1 1 calc R U . . .
C9 C 0.43117(6) 0.0322(2) 0.82740(11) 0.0205(3) Uani 1 1 d . . . . .
H9 H 0.431667 -0.082096 0.807663 0.025 Uiso 1 1 calc R U . . .
C10 C 0.43883(6) 0.0691(2) 0.91967(10) 0.0219(3) Uani 1 1 d . . . . .
H10 H 0.443920 -0.020094 0.962605 0.026 Uiso 1 1 calc R U . . .
C13 C 0.41269(7) 0.1178(2) 0.66445(10) 0.0230(3) Uani 1 1 d . . . . .
H13A H 0.372485 0.151900 0.642060 0.034 Uiso 1 1 calc R U . . .
H13B H 0.417186 -0.004506 0.656654 0.034 Uiso 1 1 calc R U . . .
H13C H 0.441840 0.177262 0.630182 0.034 Uiso 1 1 calc R U . . .
C14 C 0.43210(7) 0.5486(2) 0.91984(10) 0.0221(3) Uani 1 1 d . . . . .
H14A H 0.464683 0.610065 0.894352 0.033 Uiso 1 1 calc R U . . .
H14B H 0.437775 0.550052 0.986196 0.033 Uiso 1 1 calc R U . . .
H14C H 0.394216 0.602898 0.900478 0.033 Uiso 1 1 calc R U . . .
C4 C 0.22600(7) 0.4923(2) 0.52775(10) 0.0230(3) Uani 1 1 d . . . . .
H4A H 0.203787 0.599504 0.532460 0.028 Uiso 1 1 calc R U . . .
H4B H 0.213356 0.440970 0.468345 0.028 Uiso 1 1 calc R U . . .
C5 C 0.20818(7) 0.3734(2) 0.60233(11) 0.0232(3) Uani 1 1 d . . . . .
H5A H 0.165655 0.344109 0.590435 0.028 Uiso 1 1 calc R U . . .
H5B H 0.231359 0.267519 0.599314 0.028 Uiso 1 1 calc R U . . .

loop_
_atom_site_aniso_label
_atom_site_aniso_U_11
_atom_site_aniso_U_22
_atom_site_aniso_U_33
_atom_site_aniso_U_23
_atom_site_aniso_U_13
_atom_site_aniso_U_12
S1 0.01654(16) 0.02347(18) 0.01924(17) 0.00924(13) 0.00299(12) -0.00021(12)
P1 0.01550(17) 0.02196(19) 0.01288(16) 0.00372(12) 0.00154(12) -0.00189(12)
C1 0.0177(6) 0.0143(5) 0.0089(5) -0.0009(4) 0.0022(4) -0.0011(4)
C12 0.0141(6) 0.0234(7) 0.0128(5) -0.0005(5) 0.0016(4) 0.0015(5)
C2 0.0203(6) 0.0173(6) 0.0106(5) 0.0020(5) 0.0005(4) -0.0002(5)
C7 0.0134(5) 0.0200(6) 0.0120(5) 0.0021(5) 0.0014(4) -0.0004(5)
C8 0.0132(5) 0.0217(6) 0.0158(6) -0.0006(5) 0.0010(4) -0.0008(5)
C3 0.0232(7) 0.0253(7) 0.0110(5) -0.0019(5) -0.0001(5) 0.0021(5)
C6 0.0144(6) 0.0186(6) 0.0251(7) 0.0025(5) 0.0032(5) 0.0016(5)
C11 0.0170(6) 0.0312(8) 0.0123(6) 0.0043(5) 0.0007(5) 0.0001(5)
C9 0.0163(6) 0.0203(6) 0.0247(7) 0.0010(6) -0.0001(5) -0.0005(5)
C10 0.0168(6) 0.0271(7) 0.0216(7) 0.0088(6) 0.0002(5) -0.0009(5)
C13 0.0244(7) 0.0266(7) 0.0178(6) -0.0054(6) 0.0003(5) -0.0002(6)
C14 0.0238(7) 0.0261(7) 0.0163(6) -0.0032(5) 0.0016(5) 0.0026(6)
C4 0.0217(7) 0.0267(8) 0.0196(6) -0.0070(6) -0.0046(5) 0.0036(6)
C5 0.0186(6) 0.0180(6) 0.0325(8) -0.0066(6) -0.0008(6) -0.0002(5)

loop_
_atom_type_symbol
_atom_type_description
_atom_type_scat_dispersion_real
_atom_type_scat_dispersion_imag
_atom_type_scat_source
C C 0.0033 0.0016 'International Tables Vol C Tables 4.2.6.8 and 6.1.1.4'
H H 0.0000 0.0000 'International Tables Vol C Tables 4.2.6.8 and 6.1.1.4'
P P 0.1023 0.0942 'International Tables Vol C Tables 4.2.6.8 and 6.1.1.4'
S S 0.1246 0.1234 'International Tables Vol C Tables 4.2.6.8 and 6.1.1.4'

loop_
_geom_angle_atom_site_label_1
_geom_angle_atom_site_label_2
_geom_angle_atom_site_label_3
_geom_angle
_geom_angle_site_symmetry_1
_geom_angle_site_symmetry_3
_geom_angle_publ_flag
C1 S1 C6 106.70(7) . . ?
C1 P1 C7 102.64(6) . . ?
P1 C1 S1 122.31(8) . . ?
C2 C1 S1 119.76(10) . . ?
C2 C1 P1 117.90(10) . . ?
C7 C12 C14 120.80(13) . . ?
C11 C12 C7 119.06(14) . . ?
C11 C12 C14 120.14(13) . . ?
C1 C2 H2A 109.1 . . ?
C1 C2 H2B 109.1 . . ?
C1 C2 C3 112.59(12) . . ?
H2A C2 H2B 107.8 . . ?
C3 C2 H2A 109.1 . . ?
C3 C2 H2B 109.1 . . ?
C12 C7 P1 120.80(11) . . ?
C12 C7 C8 120.07(13) . . ?
C8 C7 P1 119.05(10) . . ?
C7 C8 C13 121.37(13) . . ?
C9 C8 C7 119.38(13) . . ?
C9 C8 C13 119.24(14) . . ?
C2 C3 H3A 108.6 . . ?
C2 C3 H3B 108.6 . . ?
H3A C3 H3B 107.6 . . ?
C4 C3 C2 114.73(12) . . ?
C4 C3 H3A 108.6 . . ?
C4 C3 H3B 108.6 . . ?
S1 C6 H6A 108.4 . . ?
S1 C6 H6B 108.4 . . ?
H6A C6 H6B 107.5 . . ?
C5 C6 S1 115.54(10) . . ?
C5 C6 H6A 108.4 . . ?
C5 C6 H6B 108.4 . . ?
C12 C11 H11 119.6 . . ?
C10 C11 C12 120.89(13) . . ?
C10 C11 H11 119.6 . . ?
C8 C9 H9 119.8 . . ?
C10 C9 C8 120.47(14) . . ?
C10 C9 H9 119.8 . . ?
C11 C10 C9 120.13(14) . . ?
C11 C10 H10 119.9 . . ?
C9 C10 H10 119.9 . . ?
C8 C13 H13A 109.5 . . ?
C8 C13 H13B 109.5 . . ?
C8 C13 H13C 109.5 . . ?
H13A C13 H13B 109.5 . . ?
H13A C13 H13C 109.5 . . ?
H13B C13 H13C 109.5 . . ?
C12 C14 H14A 109.5 . . ?
C12 C14 H14B 109.5 . . ?
C12 C14 H14C 109.5 . . ?
H14A C14 H14B 109.5 . . ?
H14A C14 H14C 109.5 . . ?
H14B C14 H14C 109.5 . . ?
C3 C4 H4A 108.4 . . ?
C3 C4 H4B 108.4 . . ?
H4A C4 H4B 107.4 . . ?
C5 C4 C3 115.72(12) . . ?
C5 C4 H4A 108.4 . . ?
C5 C4 H4B 108.4 . . ?
C6 C5 C4 114.39(12) . . ?
C6 C5 H5A 108.7 . . ?
C6 C5 H5B 108.7 . . ?
C4 C5 H5A 108.7 . . ?
C4 C5 H5B 108.7 . . ?
H5A C5 H5B 107.6 . . ?

loop_
_geom_bond_atom_site_label_1
_geom_bond_atom_site_label_2
_geom_bond_distance
_geom_bond_site_symmetry_2
_geom_bond_publ_flag
S1 C1 1.7399(14) . ?
S1 C6 1.8165(15) . ?
P1 C1 1.6944(14) . ?
P1 C7 1.8418(14) . ?
C1 C2 1.5163(18) . ?
C12 C7 1.4088(18) . ?
C12 C11 1.400(2) . ?
C12 C14 1.504(2) . ?
C2 H2A 0.9900 . ?
C2 H2B 0.9900 . ?
C2 C3 1.5469(19) . ?
C7 C8 1.412(2) . ?
C8 C9 1.396(2) . ?
C8 C13 1.510(2) . ?
C3 H3A 0.9900 . ?
C3 H3B 0.9900 . ?
C3 C4 1.529(2) . ?
C6 H6A 0.9900 . ?
C6 H6B 0.9900 . ?
C6 C5 1.524(2) . ?
C11 H11 0.9500 . ?
C11 C10 1.384(2) . ?
C9 H9 0.9500 . ?
C9 C10 1.393(2) . ?
C10 H10 0.9500 . ?
C13 H13A 0.9800 . ?
C13 H13B 0.9800 . ?
C13 H13C 0.9800 . ?
C14 H14A 0.9800 . ?
C14 H14B 0.9800 . ?
C14 H14C 0.9800 . ?
C4 H4A 0.9900 . ?
C4 H4B 0.9900 . ?
C4 C5 1.525(2) . ?
C5 H5A 0.9900 . ?
C5 H5B 0.9900 . ?

loop_
_geom_torsion_atom_site_label_1
_geom_torsion_atom_site_label_2
_geom_torsion_atom_site_label_3
_geom_torsion_atom_site_label_4
_geom_torsion
_geom_torsion_site_symmetry_1
_geom_torsion_site_symmetry_2
_geom_torsion_site_symmetry_3
_geom_torsion_site_symmetry_4
_geom_torsion_publ_flag
S1 C1 C2 C3 -73.75(14) . . . . ?
S1 C6 C5 C4 -86.80(14) . . . . ?
P1 C1 C2 C3 104.20(12) . . . . ?
P1 C7 C8 C9 176.96(10) . . . . ?
P1 C7 C8 C13 -4.24(18) . . . . ?
C1 S1 C6 C5 63.22(12) . . . . ?
C1 P1 C7 C12 -96.35(11) . . . . ?
C1 P1 C7 C8 87.03(11) . . . . ?
C1 C2 C3 C4 90.63(15) . . . . ?
C12 C7 C8 C9 0.3(2) . . . . ?
C12 C7 C8 C13 179.12(12) . . . . ?
C12 C11 C10 C9 0.1(2) . . . . ?
C2 C3 C4 C5 -65.49(17) . . . . ?
C7 P1 C1 S1 6.86(10) . . . . ?
C7 P1 C1 C2 -171.04(10) . . . . ?
C7 C12 C11 C10 0.9(2) . . . . ?
C7 C8 C9 C10 0.7(2) . . . . ?
C8 C9 C10 C11 -1.0(2) . . . . ?
C3 C4 C5 C6 65.50(17) . . . . ?
C6 S1 C1 P1 -170.37(8) . . . . ?
C6 S1 C1 C2 7.48(12) . . . . ?
C11 C12 C7 P1 -177.69(10) . . . . ?
C11 C12 C7 C8 -1.11(19) . . . . ?
C13 C8 C9 C10 -178.11(13) . . . . ?
C14 C12 C7 P1 2.96(18) . . . . ?
C14 C12 C7 C8 179.54(13) . . . . ?
C14 C12 C11 C10 -179.76(13) . . . . ?
